data_1533800
loop_
_publ_author_name
'Van den Berghe, S.'
'Leenaers, A.'
'Ritter, C.'

_publ_section_title
;
 Antiferromagnetism in M U O3 (M= Na, K, Rb) studied by neutron
 diffraction
;
_journal_name_full 'Journal of Solid State Chemistry'
_journal_page_first 2231
_journal_page_last 2236
_journal_volume 177
_journal_year 2004
_chemical_formula_sum 'Na O3 U'
_chemical_name_systematic 'Na (U O3)'
_space_group_IT_number 62
_symmetry_space_group_name_Hall '-P 2c 2ab'
_symmetry_space_group_name_H-M 'P b n m'
_cell_angle_alpha 90
_cell_angle_beta 90
_cell_angle_gamma 90
_cell_formula_units_Z 4
_cell_length_a 5.7739
_cell_length_b 5.9051
_cell_length_c 8.2784
_cell_volume 282.256
_citation_journal_id_ASTM JSSCBI
_cod_data_source_file VandenBerghe_JSSCBI_2004_1756.cif
_cod_data_source_block Na1O3U1
_cod_original_cell_volume 282.2558
_cod_original_sg_symbol_Hall '-P 2ac 2n (z,x,y)'
_cod_original_formula_sum 'Na1 O3 U1'
_cod_database_code 1533800

loop_
_symmetry_equiv_pos_as_xyz
x,y,z
x+1/2,-y+1/2,-z
-x+1/2,y+1/2,-z+1/2
-x,-y,z+1/2
-x,-y,-z
-x-1/2,y-1/2,z
x-1/2,-y-1/2,z-1/2
x,y,-z-1/2

loop_
_atom_site_label
_atom_site_type_symbol
_atom_site_fract_x
_atom_site_fract_y
_atom_site_fract_z
_atom_site_occupancy
_atom_site_U_iso_or_equiv
O2 O-2 0.6982 0.2984 0.0502 1 0.0
U1 U+5 0.5 0 0 1 0.0
Na1 Na+1 -0.0075 0.0306 0.25 1 0.0
O1 O-2 0.0959 0.4671 0.25 1 0.0
